data_7001546
loop_
_publ_author_name
'Beck, John F.'
'Baiz, Tamam I.'
'Neshat, Abdollah'
'Schmidt, Joseph A. R.'

_publ_section_title
;
 Titanium imido complexes utilizing orthometallated derivatized
 acetophenone and piperonal imine ligands: synthesis, isolation, and
 characterization
;
_journal_issue 25
_journal_name_full 'Dalton Transactions'
_journal_page_first 5001
_journal_page_last 5008
_journal_paper_doi 10.1039/b906461c
_journal_year 2009
_chemical_formula_moiety C45.5H45N3O4Ti
_chemical_formula_sum 'C45.5 H45 N3 O4 Ti'
_chemical_formula_weight 745.75
_chemical_name_systematic
;
?
;
_space_group_IT_number 2
_symmetry_cell_setting triclinic
_symmetry_Int_Tables_number 2
_symmetry_space_group_name_Hall '-P 1'
_symmetry_space_group_name_H-M 'P -1'
_atom_sites_solution_hydrogens geom
_atom_sites_solution_primary direct
_atom_sites_solution_secondary difmap
_audit_creation_method SHELXL-97
_cell_angle_alpha 73.494(2)
_cell_angle_beta 81.949(2)
_cell_angle_gamma 88.826(2)
_cell_formula_units_Z 2
_cell_length_a 10.9994(11)
_cell_length_b 12.6959(12)
_cell_length_c 14.6241(14)
_cell_measurement_reflns_used 3472
_cell_measurement_temperature 140(2)
_cell_measurement_theta_max 28.8
_cell_measurement_theta_min 2.21
_cell_volume 1938.4(3)
_computing_cell_refinement 'Bruker SAINT v6.22'
_computing_data_collection 'Bruker SMART v5.625'
_computing_data_reduction 'Bruker SAINT v6.22'
_computing_molecular_graphics 'Bruker SHELXTL'
_computing_publication_material 'Bruker SHELXTL'
_computing_structure_refinement 'SHELXL-97 (Sheldrick, 1997)'
_computing_structure_solution 'SHELXS-97 (Sheldrick, 1990)'
_diffrn_ambient_temperature 140(2)
_diffrn_measured_fraction_theta_full 0.995
_diffrn_measured_fraction_theta_max 0.995
_diffrn_measurement_device_type 'SMART CCD'
_diffrn_measurement_method \w-scan
_diffrn_radiation_monochromator graphite
_diffrn_radiation_source 'fine-focus sealed tube'
_diffrn_radiation_type MoK\a
_diffrn_radiation_wavelength 0.71073
_diffrn_reflns_av_R_equivalents 0.0581
_diffrn_reflns_av_sigmaI/netI 0.0905
_diffrn_reflns_limit_h_max 14
_diffrn_reflns_limit_h_min -14
_diffrn_reflns_limit_k_max 16
_diffrn_reflns_limit_k_min -16
_diffrn_reflns_limit_l_max 19
_diffrn_reflns_limit_l_min -19
_diffrn_reflns_number 21835
_diffrn_reflns_theta_full 28.31
_diffrn_reflns_theta_max 28.31
_diffrn_reflns_theta_min 1.67
_exptl_absorpt_coefficient_mu 0.268
_exptl_absorpt_correction_T_max 1.000
_exptl_absorpt_correction_T_min 0.932
_exptl_absorpt_correction_type empirical
_exptl_absorpt_process_details SADABS
_exptl_crystal_colour red
_exptl_crystal_density_diffrn 1.278
_exptl_crystal_density_method 'not measured'
_exptl_crystal_description block
_exptl_crystal_F_000 786
_exptl_crystal_size_max 0.21
_exptl_crystal_size_mid 0.20
_exptl_crystal_size_min 0.10
_refine_diff_density_max 0.482
_refine_diff_density_min -0.608
_refine_diff_density_rms 0.065
_refine_ls_extinction_method none
_refine_ls_goodness_of_fit_ref 1.040
_refine_ls_hydrogen_treatment constr
_refine_ls_matrix_type full
_refine_ls_number_parameters 487
_refine_ls_number_reflns 9596
_refine_ls_number_restraints 0
_refine_ls_restrained_S_all 1.040
_refine_ls_R_factor_all 0.1132
_refine_ls_R_factor_gt 0.0702
_refine_ls_shift/su_max 0.001
_refine_ls_shift/su_mean 0.000
_refine_ls_structure_factor_coef Fsqd
_refine_ls_weighting_details 'calc w=1/[\s^2^(Fo^2^)+(0.0736P)^2^+1.2019P] where P=(Fo^2^+2Fc^2^)/3'
_refine_ls_weighting_scheme calc
_refine_ls_wR_factor_gt 0.1668
_refine_ls_wR_factor_ref 0.1843
_reflns_number_gt 6124
_reflns_number_total 9596
_reflns_threshold_expression >2sigma(I)
_cod_data_source_file b906461c.txt
_cod_data_source_block (L3)2Ti(N-2,6-Me2C6H3)_(3b)
_cod_original_sg_symbol_H-M P-1
_cod_original_formula_sum 'C45.50 H45 N3 O4 Ti'
_cod_database_code 7001546

loop_
_symmetry_equiv_pos_as_xyz
'x, y, z'
'-x, -y, -z'

loop_
_atom_site_label
_atom_site_type_symbol
_atom_site_fract_x
_atom_site_fract_y
_atom_site_fract_z
_atom_site_U_iso_or_equiv
_atom_site_adp_type
_atom_site_occupancy
_atom_site_symmetry_multiplicity
_atom_site_calc_flag
_atom_site_refinement_flags
_atom_site_disorder_assembly
_atom_site_disorder_group
Ti1 Ti 0.69813(4) 0.67703(4) 0.68382(4) 0.02519(15) Uani 1 1 d . . .
O1 O 0.4755(2) 0.6194(2) 0.91243(15) 0.0437(6) Uani 1 1 d . . .
O2 O 0.2638(2) 0.6121(2) 0.93829(17) 0.0542(7) Uani 1 1 d . . .
O3 O 0.95249(18) 0.62662(17) 0.50084(14) 0.0331(5) Uani 1 1 d . . .
O4 O 1.13323(18) 0.72266(18) 0.43039(16) 0.0397(5) Uani 1 1 d . . .
N1 N 0.7264(2) 0.5409(2) 0.73285(17) 0.0314(5) Uani 1 1 d . . .
N2 N 0.6128(2) 0.71423(18) 0.55217(16) 0.0264(5) Uani 1 1 d . . .
N3 N 0.7475(2) 0.80013(19) 0.75261(17) 0.0310(5) Uani 1 1 d . . .
C1 C 0.7449(3) 0.4294(3) 0.7655(2) 0.0388(8) Uani 1 1 d . . .
C2 C 0.6530(4) 0.3553(3) 0.7639(2) 0.0552(11) Uani 1 1 d . . .
C3 C 0.6775(7) 0.2428(3) 0.7940(3) 0.092(2) Uani 1 1 d . . .
H3A H 0.6196 0.1922 0.7906 0.111 Uiso 1 1 calc R . .
C4 C 0.7854(9) 0.2055(4) 0.8284(4) 0.118(3) Uani 1 1 d . . .
H4A H 0.7992 0.1305 0.8494 0.142 Uiso 1 1 calc R . .
C5 C 0.8717(6) 0.2793(5) 0.8314(3) 0.100(2) Uani 1 1 d . . .
H5A H 0.9438 0.2528 0.8554 0.120 Uiso 1 1 calc R . .
C6 C 0.8572(4) 0.3929(3) 0.8000(2) 0.0598(12) Uani 1 1 d . . .
C7 C 0.5335(4) 0.3949(4) 0.7329(3) 0.0701(13) Uani 1 1 d . . .
H7A H 0.4824 0.3332 0.7361 0.105 Uiso 1 1 calc R . .
H7B H 0.5470 0.4417 0.6679 0.105 Uiso 1 1 calc R . .
H7C H 0.4938 0.4354 0.7745 0.105 Uiso 1 1 calc R . .
C8 C 0.9543(4) 0.4723(5) 0.7998(3) 0.0803(15) Uani 1 1 d . . .
H8A H 0.9262 0.5458 0.7760 0.121 Uiso 1 1 calc R . .
H8B H 1.0271 0.4617 0.7589 0.121 Uiso 1 1 calc R . .
H8C H 0.9726 0.4607 0.8642 0.121 Uiso 1 1 calc R . .
C9 C 0.5002(3) 0.6791(2) 0.7347(2) 0.0294(6) Uani 1 1 d . . .
C10 C 0.4321(3) 0.6511(2) 0.8244(2) 0.0346(7) Uani 1 1 d . . .
C11 C 0.3035(3) 0.6445(3) 0.8418(2) 0.0418(8) Uani 1 1 d . . .
C12 C 0.2350(3) 0.6649(3) 0.7686(3) 0.0502(9) Uani 1 1 d . . .
H12A H 0.1496 0.6615 0.7802 0.060 Uiso 1 1 calc R . .
C13 C 0.2982(3) 0.6912(3) 0.6753(2) 0.0422(8) Uani 1 1 d . . .
H13A H 0.2545 0.7047 0.6232 0.051 Uiso 1 1 calc R . .
C14 C 0.4266(3) 0.6975(2) 0.6592(2) 0.0303(6) Uani 1 1 d . . .
C15 C 0.3709(3) 0.6141(3) 0.9840(3) 0.0506(9) Uani 1 1 d . . .
H15A H 0.3702 0.6776 1.0085 0.061 Uiso 1 1 calc R . .
H15B H 0.3728 0.5483 1.0374 0.061 Uiso 1 1 calc R . .
C16 C 0.4928(2) 0.7207(2) 0.5609(2) 0.0291(6) Uani 1 1 d . . .
C17 C 0.4251(3) 0.7505(3) 0.4757(2) 0.0361(7) Uani 1 1 d . . .
H17A H 0.4826 0.7628 0.4178 0.054 Uiso 1 1 calc R . .
H17B H 0.3799 0.8162 0.4748 0.054 Uiso 1 1 calc R . .
H17C H 0.3693 0.6916 0.4798 0.054 Uiso 1 1 calc R . .
C18 C 0.6801(2) 0.7433(2) 0.4562(2) 0.0285(6) Uani 1 1 d . . .
C19 C 0.7081(3) 0.8543(3) 0.4088(2) 0.0348(7) Uani 1 1 d . . .
C20 C 0.7705(3) 0.8810(3) 0.3160(2) 0.0462(9) Uani 1 1 d . . .
H20A H 0.7903 0.9542 0.2836 0.055 Uiso 1 1 calc R . .
C21 C 0.8040(3) 0.8015(4) 0.2707(2) 0.0545(10) Uani 1 1 d . . .
H21A H 0.8445 0.8210 0.2079 0.065 Uiso 1 1 calc R . .
C22 C 0.7772(3) 0.6927(3) 0.3189(2) 0.0466(9) Uani 1 1 d . . .
H22A H 0.8008 0.6392 0.2882 0.056 Uiso 1 1 calc R . .
C23 C 0.7157(3) 0.6611(3) 0.4124(2) 0.0330(7) Uani 1 1 d . . .
C24 C 0.6717(3) 0.9413(3) 0.4585(3) 0.0448(8) Uani 1 1 d . . .
H24A H 0.6976 1.0123 0.4159 0.067 Uiso 1 1 calc R . .
H24B H 0.7102 0.9278 0.5156 0.067 Uiso 1 1 calc R . .
H24C H 0.5841 0.9395 0.4756 0.067 Uiso 1 1 calc R . .
C25 C 0.6881(3) 0.5423(3) 0.4645(2) 0.0425(8) Uani 1 1 d . . .
H25A H 0.6008 0.5307 0.4812 0.064 Uiso 1 1 calc R . .
H25B H 0.7261 0.5223 0.5221 0.064 Uiso 1 1 calc R . .
H25C H 0.7196 0.4978 0.4237 0.064 Uiso 1 1 calc R . .
C26 C 0.8774(2) 0.7449(2) 0.60452(19) 0.0264(6) Uani 1 1 d . . .
C27 C 0.9599(2) 0.7171(2) 0.53605(19) 0.0266(6) Uani 1 1 d . . .
C28 C 1.0700(2) 0.7722(2) 0.4932(2) 0.0299(6) Uani 1 1 d . . .
C29 C 1.1063(3) 0.8622(2) 0.5170(2) 0.0353(7) Uani 1 1 d . . .
H29A H 1.1786 0.9010 0.4867 0.042 Uiso 1 1 calc R . .
C30 C 1.0299(3) 0.8929(2) 0.5888(2) 0.0323(6) Uani 1 1 d . . .
H30A H 1.0522 0.9523 0.6087 0.039 Uiso 1 1 calc R . .
C31 C 0.9200(2) 0.8355(2) 0.63126(19) 0.0268(6) Uani 1 1 d . . .
C32 C 1.0467(3) 0.6445(3) 0.4203(2) 0.0385(7) Uani 1 1 d . . .
H32A H 1.0122 0.6731 0.3607 0.046 Uiso 1 1 calc R . .
H32B H 1.0869 0.5761 0.4191 0.046 Uiso 1 1 calc R . .
C33 C 0.8440(3) 0.8624(2) 0.7123(2) 0.0306(6) Uani 1 1 d . . .
C34 C 0.8800(3) 0.9572(3) 0.7463(2) 0.0427(8) Uani 1 1 d . . .
H34A H 0.8208 0.9635 0.7993 0.064 Uiso 1 1 calc R . .
H34B H 0.8825 1.0239 0.6945 0.064 Uiso 1 1 calc R . .
H34C H 0.9596 0.9448 0.7668 0.064 Uiso 1 1 calc R . .
C35 C 0.6723(3) 0.8217(3) 0.8341(2) 0.0434(8) Uani 1 1 d . . .
C36 C 0.6906(4) 0.7617(3) 0.9249(3) 0.0591(11) Uani 1 1 d . . .
C37 C 0.6154(6) 0.7843(4) 1.0039(3) 0.0891(19) Uani 1 1 d . . .
H37A H 0.6254 0.7463 1.0668 0.107 Uiso 1 1 calc R . .
C38 C 0.5270(6) 0.8637(5) 0.9858(5) 0.103(2) Uani 1 1 d . . .
H38A H 0.4783 0.8787 1.0377 0.123 Uiso 1 1 calc R . .
C39 C 0.5085(5) 0.9207(4) 0.8949(5) 0.0891(19) Uani 1 1 d . . .
H39A H 0.4472 0.9726 0.8861 0.107 Uiso 1 1 calc R . .
C40 C 0.5799(3) 0.9021(3) 0.8153(3) 0.0599(12) Uani 1 1 d . . .
C41 C 0.7857(5) 0.6741(4) 0.9395(3) 0.0788(15) Uani 1 1 d . . .
H41A H 0.8632 0.7042 0.9038 0.118 Uiso 1 1 calc R . .
H41B H 0.7611 0.6145 0.9173 0.118 Uiso 1 1 calc R . .
H41C H 0.7934 0.6475 1.0067 0.118 Uiso 1 1 calc R . .
C42 C 0.5603(4) 0.9645(3) 0.7164(4) 0.0708(13) Uani 1 1 d . . .
H42A H 0.4946 1.0148 0.7195 0.106 Uiso 1 1 calc R . .
H42B H 0.5394 0.9143 0.6825 0.106 Uiso 1 1 calc R . .
H42C H 0.6341 1.0046 0.6831 0.106 Uiso 1 1 calc R . .
C96 C 1.1498(12) 0.8782(17) 0.9254(9) 0.147(8) Uani 0.50 1 d P . .
C97 C 1.0748(11) 0.9240(7) 0.9588(5) 0.139(3) Uani 1 1 d . . .
C98 C 0.9381(6) 0.9177(5) 0.9922(4) 0.0906(19) Uani 1 1 d . . .
H98A H 0.8982 0.8570 0.9855 0.109 Uiso 1 1 calc R . .
C99 C 0.8640(9) 0.9850(6) 1.0303(5) 0.140(3) Uani 1 1 d . . .

loop_
_atom_site_aniso_label
_atom_site_aniso_U_11
_atom_site_aniso_U_22
_atom_site_aniso_U_33
_atom_site_aniso_U_23
_atom_site_aniso_U_13
_atom_site_aniso_U_12
Ti1 0.0200(3) 0.0258(3) 0.0297(3) -0.0090(2) -0.00027(19) -0.00375(19)
O1 0.0340(12) 0.0585(15) 0.0325(12) -0.0063(11) 0.0033(9) -0.0076(11)
O2 0.0363(13) 0.0749(18) 0.0428(14) -0.0100(13) 0.0118(11) -0.0114(12)
O3 0.0270(10) 0.0379(12) 0.0366(11) -0.0178(9) 0.0032(9) -0.0020(9)
O4 0.0252(11) 0.0469(13) 0.0469(13) -0.0185(11) 0.0063(9) -0.0007(9)
N1 0.0274(12) 0.0331(13) 0.0335(13) -0.0104(11) -0.0019(10) -0.0005(10)
N2 0.0223(11) 0.0239(12) 0.0328(12) -0.0083(10) -0.0017(10) -0.0018(9)
N3 0.0312(13) 0.0293(13) 0.0320(13) -0.0114(11) 0.0034(10) -0.0054(10)
C1 0.058(2) 0.0306(16) 0.0239(14) -0.0064(12) 0.0044(14) 0.0100(15)
C2 0.105(3) 0.0323(18) 0.0243(16) -0.0101(14) 0.0115(19) -0.014(2)
C3 0.203(7) 0.027(2) 0.034(2) -0.0072(17) 0.026(3) -0.016(3)
C4 0.246(9) 0.039(3) 0.041(3) 0.003(2) 0.037(4) 0.056(4)
C5 0.145(5) 0.086(4) 0.040(2) 0.009(3) 0.016(3) 0.080(4)
C6 0.077(3) 0.062(2) 0.0298(17) -0.0044(17) 0.0054(18) 0.038(2)
C7 0.095(3) 0.065(3) 0.047(2) -0.009(2) -0.002(2) -0.051(3)
C8 0.045(2) 0.121(4) 0.072(3) -0.022(3) -0.015(2) 0.036(3)
C9 0.0239(14) 0.0273(15) 0.0353(15) -0.0081(12) 0.0009(12) -0.0029(11)
C10 0.0307(16) 0.0338(16) 0.0366(16) -0.0078(13) 0.0005(13) -0.0027(13)
C11 0.0305(16) 0.047(2) 0.0420(18) -0.0091(15) 0.0081(14) -0.0061(14)
C12 0.0226(16) 0.065(2) 0.058(2) -0.0141(19) 0.0041(15) -0.0009(16)
C13 0.0269(16) 0.051(2) 0.0472(19) -0.0118(16) -0.0042(14) -0.0009(14)
C14 0.0240(14) 0.0264(14) 0.0380(16) -0.0078(12) 0.0011(12) -0.0017(11)
C15 0.0401(19) 0.063(2) 0.0399(19) -0.0077(17) 0.0107(15) -0.0116(17)
C16 0.0239(14) 0.0245(14) 0.0393(16) -0.0098(12) -0.0038(12) -0.0021(11)
C17 0.0246(15) 0.0406(18) 0.0424(17) -0.0100(14) -0.0058(13) -0.0016(13)
C18 0.0195(13) 0.0346(16) 0.0292(14) -0.0054(12) -0.0034(11) -0.0008(11)
C19 0.0208(14) 0.0375(17) 0.0413(17) -0.0034(14) -0.0041(12) -0.0031(12)
C20 0.0337(17) 0.049(2) 0.0427(19) 0.0083(16) -0.0048(15) -0.0033(15)
C21 0.040(2) 0.079(3) 0.0310(18) 0.0013(18) 0.0036(15) 0.0087(19)
C22 0.0392(19) 0.065(2) 0.0380(18) -0.0189(18) -0.0059(15) 0.0136(17)
C23 0.0248(14) 0.0409(17) 0.0348(16) -0.0121(14) -0.0071(12) 0.0042(13)
C24 0.0422(19) 0.0283(16) 0.061(2) -0.0069(15) -0.0089(16) -0.0055(14)
C25 0.0432(19) 0.0378(18) 0.053(2) -0.0232(16) -0.0073(16) 0.0032(15)
C26 0.0203(13) 0.0284(14) 0.0305(14) -0.0077(12) -0.0052(11) -0.0005(11)
C27 0.0236(14) 0.0268(14) 0.0280(14) -0.0050(12) -0.0047(11) -0.0016(11)
C28 0.0209(13) 0.0347(16) 0.0316(15) -0.0064(13) -0.0019(11) 0.0041(12)
C29 0.0238(15) 0.0326(16) 0.0447(18) -0.0058(14) 0.0014(13) -0.0065(12)
C30 0.0269(15) 0.0274(15) 0.0415(17) -0.0087(13) -0.0025(13) -0.0040(12)
C31 0.0250(14) 0.0256(14) 0.0278(14) -0.0045(11) -0.0035(11) 0.0002(11)
C32 0.0283(16) 0.0490(19) 0.0392(17) -0.0183(15) 0.0042(13) -0.0006(14)
C33 0.0327(16) 0.0265(14) 0.0318(15) -0.0071(12) -0.0046(12) -0.0021(12)
C34 0.050(2) 0.0376(18) 0.0420(18) -0.0170(15) 0.0018(15) -0.0156(15)
C35 0.048(2) 0.0378(18) 0.046(2) -0.0239(16) 0.0177(15) -0.0210(15)
C36 0.090(3) 0.046(2) 0.041(2) -0.0209(18) 0.014(2) -0.035(2)
C37 0.134(5) 0.082(4) 0.050(3) -0.033(3) 0.033(3) -0.065(4)
C38 0.116(5) 0.088(4) 0.109(5) -0.073(4) 0.069(4) -0.056(4)
C39 0.073(3) 0.073(3) 0.125(5) -0.064(3) 0.054(3) -0.026(3)
C40 0.045(2) 0.049(2) 0.094(3) -0.048(2) 0.023(2) -0.0149(17)
C41 0.140(5) 0.056(3) 0.037(2) 0.0001(19) -0.022(2) -0.030(3)
C42 0.053(2) 0.048(2) 0.111(4) -0.027(3) -0.004(2) 0.0134(19)
C96 0.080(8) 0.25(2) 0.065(7) 0.018(9) 0.017(6) 0.081(11)
C97 0.225(11) 0.117(6) 0.059(4) 0.020(4) -0.063(6) -0.002(7)
C98 0.109(5) 0.095(4) 0.056(3) 0.013(3) -0.036(3) -0.050(4)
C99 0.280(11) 0.073(4) 0.068(4) 0.003(3) -0.080(5) -0.003(6)

loop_
_atom_type_symbol
_atom_type_description
_atom_type_scat_dispersion_real
_atom_type_scat_dispersion_imag
_atom_type_scat_source
C C 0.0033 0.0016 'International Tables Vol C Tables 4.2.6.8 and 6.1.1.4'
H H 0.0000 0.0000 'International Tables Vol C Tables 4.2.6.8 and 6.1.1.4'
N N 0.0061 0.0033 'International Tables Vol C Tables 4.2.6.8 and 6.1.1.4'
O O 0.0106 0.0060 'International Tables Vol C Tables 4.2.6.8 and 6.1.1.4'
Ti Ti 0.2776 0.4457 'International Tables Vol C Tables 4.2.6.8 and 6.1.1.4'

loop_
_geom_angle_atom_site_label_1
_geom_angle_atom_site_label_2
_geom_angle_atom_site_label_3
_geom_angle
_geom_angle_site_symmetry_1
_geom_angle_site_symmetry_3
_geom_angle_publ_flag
N1 Ti1 N2 115.09(10) . . ?
N1 Ti1 N3 120.27(10) . . ?
N2 Ti1 N3 124.64(9) . . ?
N1 Ti1 C26 103.50(11) . . ?
N2 Ti1 C26 92.56(9) . . ?
N3 Ti1 C26 75.07(9) . . ?
N1 Ti1 C9 100.06(11) . . ?
N2 Ti1 C9 75.86(10) . . ?
N3 Ti1 C9 94.43(10) . . ?
C26 Ti1 C9 156.39(11) . . ?
C10 O1 C15 106.2(2) . . ?
C11 O2 C15 105.8(2) . . ?
C27 O3 C32 105.4(2) . . ?
C28 O4 C32 104.5(2) . . ?
C1 N1 Ti1 174.8(2) . . ?
C16 N2 C18 117.7(2) . . ?
C16 N2 Ti1 117.62(19) . . ?
C18 N2 Ti1 124.33(17) . . ?
C33 N3 C35 118.8(2) . . ?
C33 N3 Ti1 117.72(19) . . ?
C35 N3 Ti1 123.20(18) . . ?
N1 C1 C2 119.5(3) . . ?
N1 C1 C6 118.8(3) . . ?
C2 C1 C6 121.7(3) . . ?
C1 C2 C3 117.7(5) . . ?
C1 C2 C7 120.9(3) . . ?
C3 C2 C7 121.3(4) . . ?
C4 C3 C2 121.5(5) . . ?
C5 C4 C3 119.5(5) . . ?
C4 C5 C6 123.1(6) . . ?
C5 C6 C1 116.4(5) . . ?
C5 C6 C8 122.5(5) . . ?
C1 C6 C8 121.0(3) . . ?
C10 C9 C14 112.8(3) . . ?
C10 C9 Ti1 133.3(2) . . ?
C14 C9 Ti1 113.11(19) . . ?
C9 C10 O1 127.3(3) . . ?
C9 C10 C11 124.6(3) . . ?
O1 C10 C11 108.0(3) . . ?
C12 C11 O2 128.0(3) . . ?
C12 C11 C10 121.5(3) . . ?
O2 C11 C10 110.4(3) . . ?
C11 C12 C13 117.0(3) . . ?
C12 C13 C14 120.7(3) . . ?
C13 C14 C9 123.2(3) . . ?
C13 C14 C16 120.4(3) . . ?
C9 C14 C16 116.3(2) . . ?
O1 C15 O2 106.9(3) . . ?
N2 C16 C14 116.9(3) . . ?
N2 C16 C17 122.3(3) . . ?
C14 C16 C17 120.8(2) . . ?
C23 C18 C19 121.4(3) . . ?
C23 C18 N2 119.7(3) . . ?
C19 C18 N2 118.9(3) . . ?
C20 C19 C18 118.2(3) . . ?
C20 C19 C24 121.4(3) . . ?
C18 C19 C24 120.4(3) . . ?
C21 C20 C19 121.3(3) . . ?
C20 C21 C22 119.6(3) . . ?
C21 C22 C23 121.5(3) . . ?
C22 C23 C18 117.9(3) . . ?
C22 C23 C25 121.0(3) . . ?
C18 C23 C25 121.0(3) . . ?
C27 C26 C31 112.2(2) . . ?
C27 C26 Ti1 133.9(2) . . ?
C31 C26 Ti1 113.84(19) . . ?
C26 C27 C28 125.2(3) . . ?
C26 C27 O3 127.0(2) . . ?
C28 C27 O3 107.7(2) . . ?
O4 C28 C29 127.3(3) . . ?
O4 C28 C27 111.2(3) . . ?
C29 C28 C27 121.4(3) . . ?
C28 C29 C30 116.8(3) . . ?
C29 C30 C31 120.6(3) . . ?
C30 C31 C26 123.7(3) . . ?
C30 C31 C33 120.5(3) . . ?
C26 C31 C33 115.7(2) . . ?
O3 C32 O4 107.1(2) . . ?
N3 C33 C31 117.0(2) . . ?
N3 C33 C34 122.8(3) . . ?
C31 C33 C34 120.2(3) . . ?
C36 C35 C40 123.6(3) . . ?
C36 C35 N3 118.6(3) . . ?
C40 C35 N3 117.8(3) . . ?
C35 C36 C37 117.6(5) . . ?
C35 C36 C41 120.8(3) . . ?
C37 C36 C41 121.6(4) . . ?
C38 C37 C36 118.9(5) . . ?
C39 C38 C37 122.6(4) . . ?
C38 C39 C40 120.8(5) . . ?
C39 C40 C35 116.6(5) . . ?
C39 C40 C42 120.8(5) . . ?
C35 C40 C42 122.6(3) . . ?
C97 C96 C99 42.5(11) . 2_777 ?
C96 C97 C99 104.4(16) . 2_777 ?
C96 C97 C98 140.7(15) . . ?
C99 C97 C98 114.9(8) 2_777 . ?
C99 C98 C97 131.0(7) . . ?
C98 C99 C97 114.1(10) . 2_777 ?
C98 C99 C96 147.2(8) . 2_777 ?
C97 C99 C96 33.0(6) 2_777 2_777 ?

loop_
_geom_bond_atom_site_label_1
_geom_bond_atom_site_label_2
_geom_bond_distance
_geom_bond_site_symmetry_2
_geom_bond_publ_flag
Ti1 N1 1.713(2) . ?
Ti1 N2 2.186(2) . ?
Ti1 N3 2.198(2) . ?
Ti1 C26 2.200(3) . ?
Ti1 C9 2.202(3) . ?
O1 C10 1.385(4) . ?
O1 C15 1.432(4) . ?
O2 C11 1.362(4) . ?
O2 C15 1.437(4) . ?
O3 C27 1.393(3) . ?
O3 C32 1.424(3) . ?
O4 C28 1.361(3) . ?
O4 C32 1.441(4) . ?
N1 C1 1.379(4) . ?
N2 C16 1.312(3) . ?
N2 C18 1.442(4) . ?
N3 C33 1.302(4) . ?
N3 C35 1.442(4) . ?
C1 C2 1.401(5) . ?
C1 C6 1.420(5) . ?
C2 C3 1.403(6) . ?
C2 C7 1.482(6) . ?
C3 C4 1.376(9) . ?
C4 C5 1.360(10) . ?
C5 C6 1.396(6) . ?
C6 C8 1.483(7) . ?
C9 C10 1.371(4) . ?
C9 C14 1.424(4) . ?
C10 C11 1.401(4) . ?
C11 C12 1.357(5) . ?
C12 C13 1.393(5) . ?
C13 C14 1.399(4) . ?
C14 C16 1.469(4) . ?
C16 C17 1.493(4) . ?
C18 C23 1.395(4) . ?
C18 C19 1.402(4) . ?
C19 C20 1.383(4) . ?
C19 C24 1.506(4) . ?
C20 C21 1.374(5) . ?
C21 C22 1.377(5) . ?
C22 C23 1.388(4) . ?
C23 C25 1.500(4) . ?
C26 C27 1.372(4) . ?
C26 C31 1.422(4) . ?
C27 C28 1.387(4) . ?
C28 C29 1.368(4) . ?
C29 C30 1.390(4) . ?
C30 C31 1.395(4) . ?
C31 C33 1.470(4) . ?
C33 C34 1.506(4) . ?
C35 C36 1.371(5) . ?
C35 C40 1.423(5) . ?
C36 C37 1.418(6) . ?
C36 C41 1.502(7) . ?
C37 C38 1.383(9) . ?
C38 C39 1.362(9) . ?
C39 C40 1.385(6) . ?
C40 C42 1.482(6) . ?
C96 C97 1.134(14) . ?
C97 C99 1.407(11) 2_777 ?
C97 C98 1.511(11) . ?
C98 C99 1.349(10) . ?
C99 C97 1.407(11) 2_777 ?
